data_7119921
loop_
_publ_author_name
'Abbenseth, Josh'
'Diefenbach, Martin'
'Bete, Sarah C.'
'W\"urtele, Christian'
'Volkmann, Christian'
'Demeshko, Serhiy'
'Holthausen, Max C.'
'Schneider, Sven'

_publ_section_title
;
 A Square-Planar Osmium(II) Complex
;
_journal_name_full 'Chem. Commun.'
_journal_paper_doi 10.1039/C7CC01569K
_journal_year 2017
_chemical_formula_sum 'C20 H40 Cl2 N Os P2'
_chemical_formula_weight 617.57
_chemical_name_common JA-i-10
_space_group_crystal_system orthorhombic
_space_group_IT_number 62
_space_group_name_Hall '-P 2ac 2n'
_space_group_name_H-M_alt 'P n m a'
_symmetry_space_group_name_Hall '-P 2ac 2n'
_symmetry_space_group_name_H-M 'P n m a'
_atom_sites_solution_hydrogens geom
_audit_update_record
;
2017-02-27 deposited with the CCDC.
2017-04-06 downloaded from the CCDC.
;
_cell_angle_alpha 90
_cell_angle_beta 90
_cell_angle_gamma 90
_cell_formula_units_Z 8
_cell_length_a 16.8714(6)
_cell_length_b 16.9302(7)
_cell_length_c 17.1112(6)
_cell_measurement_reflns_used 9798
_cell_measurement_temperature 102.(2)
_cell_measurement_theta_max 26.8239
_cell_measurement_theta_min 2.6693
_cell_volume 4887.6(3)
_computing_cell_refinement 'SAINT V8.34A (Bruker AXS Inc., 2013)'
_computing_data_collection 'Bruker Instrument Service v4.2.3'
_computing_data_reduction 'SAINT V8.34A (Bruker AXS Inc., 2013)'
_computing_structure_refinement 'SHELXL-2014/6 (Sheldrick, 2014)'
_computing_structure_solution 'SHELXT-2014 (Sheldrick, 2014)'
_diffrn_ambient_temperature 102.(2)
_diffrn_detector_area_resol_mean 10.4167
_diffrn_measured_fraction_theta_full 0.999
_diffrn_measured_fraction_theta_max 0.999
_diffrn_measurement_device_type 'Bruker D8 Venture CMOS'
_diffrn_measurement_method 'omega and phi scans'
_diffrn_radiation_monochromator 'multilayer optics'
_diffrn_radiation_type MoK\a
_diffrn_radiation_wavelength 0.71073
_diffrn_reflns_av_R_equivalents 0.0474
_diffrn_reflns_av_unetI/netI 0.0193
_diffrn_reflns_limit_h_max 21
_diffrn_reflns_limit_h_min -21
_diffrn_reflns_limit_k_max 21
_diffrn_reflns_limit_k_min -21
_diffrn_reflns_limit_l_max 21
_diffrn_reflns_limit_l_min -21
_diffrn_reflns_number 70085
_diffrn_reflns_theta_full 26.73
_diffrn_reflns_theta_max 26.73
_diffrn_reflns_theta_min 2.08
_diffrn_source 'microfucus sealed tube'
_diffrn_source_type 'INCOATEC microfocus sealed tube'
_exptl_absorpt_coefficient_mu 5.573
_exptl_absorpt_correction_T_max 0.75
_exptl_absorpt_correction_T_min 0.59
_exptl_absorpt_correction_type multi-scan
_exptl_absorpt_process_details 'SADABS V2014/4 (Bruker AXS Inc.)'
_exptl_crystal_colour 'clear intense green'
_exptl_crystal_density_diffrn 1.679
_exptl_crystal_density_method 'not measured'
_exptl_crystal_description block
_exptl_crystal_F_000 2456
_exptl_crystal_size_max 0.154
_exptl_crystal_size_mid 0.097
_exptl_crystal_size_min 0.056
_refine_diff_density_max 1.331
_refine_diff_density_min -2.360
_refine_ls_extinction_method none
_refine_ls_goodness_of_fit_ref 1.549
_refine_ls_hydrogen_treatment constr
_refine_ls_matrix_type full
_refine_ls_number_parameters 357
_refine_ls_number_reflns 5375
_refine_ls_number_restraints 64
_refine_ls_restrained_S_all 1.544
_refine_ls_R_factor_all 0.0459
_refine_ls_R_factor_gt 0.0392
_refine_ls_shift/su_max 0.001
_refine_ls_shift/su_mean 0.000
_refine_ls_structure_factor_coef Fsqd
_refine_ls_weighting_details 'w=1/[\s^2^(Fo^2^)+23.5473P] where P=(Fo^2^+2Fc^2^)/3'
_refine_ls_weighting_scheme calc
_refine_ls_wR_factor_gt 0.0761
_refine_ls_wR_factor_ref 0.0784
_reflns_number_gt 4814
_reflns_number_total 5375
_reflns_threshold_expression 'I > 2\s(I)'
_cod_data_source_file c7cc01569k2.cif
_cod_data_source_block I
_cod_database_code 7119921

loop_
_space_group_symop_operation_xyz
'x, y, z'
'-x+1/2, -y, z+1/2'
'-x, y+1/2, -z'
'x+1/2, -y+1/2, -z+1/2'
'-x, -y, -z'
'x-1/2, y, -z-1/2'
'x, -y-1/2, z'
'-x-1/2, y-1/2, z-1/2'

loop_
_atom_site_type_symbol
_atom_site_label
_atom_site_fract_x
_atom_site_fract_y
_atom_site_fract_z
_atom_site_U_iso_or_equiv
_atom_site_adp_type
_atom_site_calc_flag
_atom_site_refinement_flags_adp
_atom_site_refinement_flags_occupancy
_atom_site_refinement_flags_posn
_atom_site_occupancy
_atom_site_disorder_assembly
_atom_site_disorder_group
C C1 0.9157(3) 0.3210(4) 0.2363(3) 0.0269(12) Uani d . . . 1.0 . .
H H1 0.9716 0.3185 0.2301 0.032 Uiso calc U . R 1.0 . .
C C20 0.4016(3) 0.3519(4) 0.9370(3) 0.0279(13) Uani d . . . 1.0 . .
H H20A 0.3953 0.3628 0.8811 0.042 Uiso calc U P R 0.503(6) A 3
H H20B 0.3861 0.3987 0.9672 0.042 Uiso calc U P R 0.503(6) A 3
H H20C 0.3678 0.3072 0.9518 0.042 Uiso calc U P R 0.503(6) A 3
H H20D 0.3733 0.3331 0.8906 0.042 Uiso calc U P R 0.497(6) A 4
H H20E 0.3864 0.4067 0.9478 0.042 Uiso calc U P R 0.497(6) A 4
H H20F 0.3878 0.3187 0.9819 0.042 Uiso calc U P R 0.497(6) A 4
C C14 0.4145(3) 0.3530(4) 0.5500(3) 0.0275(13) Uani d . . . 1.0 . .
H H14A 0.409 0.37 0.6045 0.041 Uiso calc U P R 0.503(6) A 3
H H14B 0.3782 0.309 0.5399 0.041 Uiso calc U P R 0.503(6) A 3
H H14C 0.4016 0.3971 0.5152 0.041 Uiso calc U P R 0.503(6) A 3
H H14D 0.3979 0.4071 0.5377 0.041 Uiso calc U P R 0.497(6) A 4
H H14E 0.3837 0.3333 0.5945 0.041 Uiso calc U P R 0.497(6) A 4
H H14F 0.4054 0.319 0.5046 0.041 Uiso calc U P R 0.497(6) A 4
C C9 0.6663(4) 0.4483(4) 0.3554(4) 0.0411(17) Uani d . . D 1.0 . .
H H9A 0.6298 0.4629 0.3133 0.062 Uiso calc U P R 0.911(3) B 1
H H9B 0.6554 0.4808 0.4016 0.062 Uiso calc U P R 0.911(3) B 1
H H9C 0.6591 0.3925 0.3686 0.062 Uiso calc U P R 0.911(3) B 1
H H9D 0.6337 0.4006 0.3522 0.062 Uiso calc U P R 0.089(3) B 2
H H9E 0.6533 0.4835 0.3117 0.062 Uiso calc U P R 0.089(3) B 2
H H9F 0.6557 0.4755 0.4049 0.062 Uiso calc U P R 0.089(3) B 2
C C13 0.5009(6) 0.3259(7) 0.5350(6) 0.0186(18) Uani d . P D 0.503(6) A 3
C C15 0.5113(8) 0.3013(8) 0.4504(6) 0.028(3) Uani d . P . 0.503(6) A 3
H H15A 0.5014 0.3467 0.4163 0.042 Uiso calc U P R 0.503(6) A 3
H H15B 0.4736 0.259 0.438 0.042 Uiso calc U P R 0.503(6) A 3
H H15C 0.5655 0.2822 0.4423 0.042 Uiso calc U P R 0.503(6) A 3
C C16 0.5541(7) 0.3964(8) 0.5520(8) 0.026(3) Uani d . P . 0.503(6) A 3
H H16A 0.6092 0.3826 0.5401 0.039 Uiso calc U P R 0.503(6) A 3
H H16B 0.5496 0.4108 0.6073 0.039 Uiso calc U P R 0.503(6) A 3
H H16C 0.5378 0.4412 0.5195 0.039 Uiso calc U P R 0.503(6) A 3
C C19 0.4885(10) 0.3317(10) 0.9543(8) 0.024(3) Uani d . P . 0.503(6) A 3
C C21 0.4945(7) 0.3107(8) 1.0413(6) 0.0245(18) Uani d . P . 0.503(6) A 3
H H21A 0.4586 0.2666 1.0529 0.037 Uiso calc U P R 0.503(6) A 3
H H21B 0.4795 0.3566 1.0729 0.037 Uiso calc U P R 0.503(6) A 3
H H21C 0.549 0.2953 1.0537 0.037 Uiso calc U P R 0.503(6) A 3
C C22 0.5420(8) 0.4035(7) 0.9393(7) 0.027(3) Uani d . P . 0.503(6) A 3
H H22A 0.5387 0.4185 0.8841 0.041 Uiso calc U P R 0.503(6) A 3
H H22B 0.5969 0.3901 0.9524 0.041 Uiso calc U P R 0.503(6) A 3
H H22C 0.5244 0.4478 0.9719 0.041 Uiso calc U P R 0.503(6) A 3
C C13A 0.5018(7) 0.3525(7) 0.5706(6) 0.0186(18) Uani d . P D 0.497(6) A 4
C C15A 0.5139(7) 0.4100(8) 0.6408(6) 0.025(3) Uani d . P . 0.497(6) A 4
H H15D 0.5082 0.4646 0.6228 0.037 Uiso calc U P R 0.497(6) A 4
H H15E 0.5671 0.4025 0.6628 0.037 Uiso calc U P R 0.497(6) A 4
H H15F 0.4741 0.399 0.6811 0.037 Uiso calc U P R 0.497(6) A 4
C C16A 0.5552(7) 0.3808(7) 0.5051(7) 0.024(3) Uani d . P . 0.497(6) A 4
H H16D 0.5483 0.3467 0.4593 0.036 Uiso calc U P R 0.497(6) A 4
H H16E 0.6106 0.3788 0.5223 0.036 Uiso calc U P R 0.497(6) A 4
H H16F 0.5413 0.4352 0.4913 0.036 Uiso calc U P R 0.497(6) A 4
C C19A 0.4906(9) 0.3477(9) 0.9226(8) 0.018(3) Uani d . P . 0.497(6) A 4
C C21A 0.5091(7) 0.4052(8) 0.8547(6) 0.0245(18) Uani d . P . 0.497(6) A 4
H H21D 0.4705 0.3973 0.8125 0.037 Uiso calc U P R 0.497(6) A 4
H H21E 0.5626 0.3949 0.8349 0.037 Uiso calc U P R 0.497(6) A 4
H H21F 0.5057 0.4597 0.8735 0.037 Uiso calc U P R 0.497(6) A 4
C C22A 0.5383(8) 0.3735(8) 0.9943(7) 0.030(3) Uani d . P . 0.497(6) A 4
H H22D 0.5949 0.3731 0.9816 0.045 Uiso calc U P R 0.497(6) A 4
H H22E 0.5281 0.337 1.0375 0.045 Uiso calc U P R 0.497(6) A 4
H H22F 0.5223 0.427 1.0096 0.045 Uiso calc U P R 0.497(6) A 4
C C2 0.8809(3) 0.3910(4) 0.2388(4) 0.0302(13) Uani d . . . 1.0 . .
H H2 0.91 0.4388 0.2355 0.036 Uiso calc U . R 1.0 . .
C C5 0.6510(4) 0.4489(4) 0.1558(4) 0.0325(14) Uani d . . D 1.0 . .
H H5A 0.6211 0.4055 0.1795 0.049 Uiso calc U P R 0.911(3) B 1
H H5B 0.6311 0.4588 0.1029 0.049 Uiso calc U P R 0.911(3) B 1
H H5C 0.6446 0.4967 0.1875 0.049 Uiso calc U P R 0.911(3) B 1
H H5D 0.6183 0.4752 0.1954 0.049 Uiso calc U P R 0.089(3) B 2
H H5E 0.6401 0.3921 0.1563 0.049 Uiso calc U P R 0.089(3) B 2
H H5F 0.6385 0.4705 0.1041 0.049 Uiso calc U P R 0.089(3) B 2
C C11 0.6691(4) 0.25 0.6819(4) 0.0186(15) Uani d T P S 1.0 A .
H H11 0.7252 0.25 0.6861 0.022 Uiso calc U P R 1.0 . .
C C12 0.6363(5) 0.25 0.6108(4) 0.0225(17) Uani d T P S 1.0 A .
H H12 0.6671 0.25 0.5643 0.027 Uiso calc U P R 1.0 . .
C C17 0.6648(4) 0.25 0.8219(4) 0.0187(15) Uani d T P S 1.0 A .
H H17 0.7211 0.25 0.8211 0.022 Uiso calc U P R 1.0 . .
C C18 0.6269(4) 0.25 0.8905(4) 0.0178(15) Uani d T P S 1.0 A .
H H18 0.6544 0.25 0.939 0.021 Uiso calc U P R 1.0 . .
N N1 0.8725(4) 0.25 0.2425(4) 0.0192(13) Uani d T P S 1.0 . .
N N2 0.6232(3) 0.25 0.7514(3) 0.0139(12) Uani d T P S 1.0 . .
P P1 0.77476(8) 0.38946(7) 0.24901(8) 0.0164(3) Uani d . . D 1.0 . .
P P2 0.52931(11) 0.25 0.60946(10) 0.0135(4) Uani d T P DS 1.0 . .
P P3 0.52082(11) 0.25 0.88524(10) 0.0151(4) Uani d T P S 1.0 . .
Os Os2 0.50710(2) 0.26116(7) 0.74663(2) 0.0115(2) Uani d . P . 0.5 A -1
Cl Cl3 0.48782(18) 0.39585(15) 0.74388(16) 0.0265(6) Uani d . P . 0.5 A -1
Cl Cl4 0.37004(13) 0.22786(16) 0.74188(14) 0.0262(8) Uani d . P . 0.5 A -1
Cl Cl1 0.61868(14) 0.25 0.23921(15) 0.0230(5) Uani d T P S 0.911(3) B 1
Cl Cl2 0.74173(16) 0.25 0.39731(11) 0.0286(5) Uani d T P S 0.911(3) B 1
Os Os1 0.75775(4) 0.25 0.26269(6) 0.01012(13) Uani d T P S 0.911(3) B 1
C C3 0.7377(4) 0.4270(3) 0.1519(3) 0.0233(13) Uani d . P D 0.911(3) B 1
C C4 0.7863(4) 0.4958(4) 0.1198(4) 0.0366(17) Uani d . P D 0.911(3) B 1
H H4A 0.8415 0.4792 0.113 0.055 Uiso calc U P R 0.911(3) B 1
H H4B 0.7839 0.5402 0.1564 0.055 Uiso calc U P R 0.911(3) B 1
H H4C 0.7645 0.5122 0.0692 0.055 Uiso calc U P R 0.911(3) B 1
C C6 0.7463(4) 0.3567(4) 0.0956(3) 0.0273(13) Uani d . P D 0.911(3) B 1
H H6A 0.7323 0.3734 0.0426 0.041 Uiso calc U P R 0.911(3) B 1
H H6B 0.7107 0.314 0.1121 0.041 Uiso calc U P R 0.911(3) B 1
H H6C 0.8011 0.3377 0.0964 0.041 Uiso calc U P R 0.911(3) B 1
C C7 0.7520(4) 0.4621(3) 0.3286(3) 0.0288(14) Uani d . P D 0.911(3) B 1
C C8 0.7629(5) 0.5491(4) 0.3047(4) 0.0428(19) Uani d . P D 0.911(3) B 1
H H8A 0.8159 0.5564 0.2824 0.064 Uiso calc U P R 0.911(3) B 1
H H8B 0.757 0.5829 0.3508 0.064 Uiso calc U P R 0.911(3) B 1
H H8C 0.7228 0.5634 0.2658 0.064 Uiso calc U P R 0.911(3) B 1
C C10 0.8095(5) 0.4441(4) 0.3955(4) 0.0376(18) Uani d . P D 0.911(3) B 1
H H10A 0.8639 0.455 0.3784 0.056 Uiso calc U P R 0.911(3) B 1
H H10B 0.8048 0.3884 0.4103 0.056 Uiso calc U P R 0.911(3) B 1
H H10C 0.7966 0.4775 0.4406 0.056 Uiso calc U P R 0.911(3) B 1
Cl Cl1A 0.6183(18) 0.25 0.2686(18) 0.0230(5) Uani d T P S 0.089(3) B 2
Cl Cl2A 0.7333(16) 0.25 0.1041(11) 0.0286(5) Uani d T P S 0.089(3) B 2
Os Os1A 0.7567(5) 0.25 0.2351(5) 0.0212(14) Uani d T P S 0.089(3) B 2
C C3A 0.7390(10) 0.4631(13) 0.1740(15) 0.0233(13) Uani d . P D 0.089(3) B 2
C C4A 0.7873(17) 0.450(4) 0.100(3) 0.0366(17) Uani d . P D 0.089(3) B 2
H H4D 0.7527 0.4558 0.0539 0.055 Uiso calc U P R 0.089(3) B 2
H H4E 0.8105 0.3973 0.1002 0.055 Uiso calc U P R 0.089(3) B 2
H H4F 0.8297 0.4898 0.0968 0.055 Uiso calc U P R 0.089(3) B 2
C C6A 0.750(2) 0.549(2) 0.201(3) 0.0273(13) Uani d . P D 0.089(3) B 2
H H6D 0.7819 0.5771 0.1622 0.041 Uiso calc U P R 0.089(3) B 2
H H6E 0.7764 0.5494 0.2514 0.041 Uiso calc U P R 0.089(3) B 2
H H6F 0.6977 0.5739 0.2051 0.041 Uiso calc U P R 0.089(3) B 2
C C7A 0.7545(11) 0.4256(17) 0.3513(11) 0.0288(14) Uani d . P D 0.089(3) B 2
C C8A 0.767(2) 0.354(2) 0.407(3) 0.0428(19) Uani d . P D 0.089(3) B 2
H H8D 0.7236 0.3162 0.3993 0.064 Uiso calc U P R 0.089(3) B 2
H H8E 0.7662 0.373 0.4612 0.064 Uiso calc U P R 0.089(3) B 2
H H8F 0.8175 0.3292 0.3956 0.064 Uiso calc U P R 0.089(3) B 2
C C10A 0.8032(16) 0.495(3) 0.383(4) 0.0376(18) Uani d . P D 0.089(3) B 2
H H10D 0.7961 0.5414 0.3493 0.056 Uiso calc U P R 0.089(3) B 2
H H10E 0.8595 0.4808 0.3847 0.056 Uiso calc U P R 0.089(3) B 2
H H10F 0.7852 0.5082 0.4362 0.056 Uiso calc U P R 0.089(3) B 2

loop_
_atom_site_aniso_label
_atom_site_aniso_U_11
_atom_site_aniso_U_22
_atom_site_aniso_U_33
_atom_site_aniso_U_12
_atom_site_aniso_U_13
_atom_site_aniso_U_23
C1 0.010(2) 0.031(3) 0.040(3) -0.009(2) -0.001(2) 0.000(3)
C20 0.027(3) 0.032(3) 0.025(3) 0.008(3) 0.009(2) -0.001(2)
C14 0.024(3) 0.032(3) 0.027(3) 0.010(3) -0.005(2) 0.000(3)
C9 0.055(4) 0.035(4) 0.034(3) 0.007(3) 0.018(3) -0.009(3)
C13 0.024(4) 0.017(5) 0.014(5) -0.002(3) -0.005(4) 0.002(3)
C15 0.039(7) 0.029(7) 0.016(5) 0.002(5) -0.002(4) 0.007(5)
C16 0.028(6) 0.027(7) 0.024(6) -0.006(5) 0.000(5) 0.008(5)
C19 0.035(7) 0.022(8) 0.015(7) 0.003(6) 0.001(7) 0.004(6)
C21 0.035(5) 0.018(5) 0.021(4) 0.001(3) 0.003(3) -0.002(3)
C22 0.038(7) 0.017(6) 0.027(6) 0.001(5) -0.001(5) -0.005(5)
C13A 0.024(4) 0.017(5) 0.014(5) -0.002(3) -0.005(4) 0.002(3)
C15A 0.032(7) 0.019(6) 0.023(5) 0.002(5) 0.004(5) -0.012(5)
C16A 0.032(7) 0.020(6) 0.020(6) 0.001(5) 0.006(5) 0.003(5)
C19A 0.021(6) 0.016(8) 0.018(7) 0.003(5) -0.008(6) -0.007(6)
C21A 0.035(5) 0.018(5) 0.021(4) 0.001(3) 0.003(3) -0.002(3)
C22A 0.039(7) 0.029(7) 0.022(6) 0.005(6) -0.010(5) -0.009(5)
C2 0.024(3) 0.026(3) 0.040(3) -0.014(2) 0.000(2) 0.004(3)
C5 0.042(4) 0.017(3) 0.038(3) 0.004(3) -0.011(3) 0.005(3)
C11 0.007(3) 0.026(4) 0.023(4) 0 0.002(3) 0
C12 0.013(4) 0.035(5) 0.020(4) 0 0.003(3) 0
C17 0.013(4) 0.025(4) 0.018(3) 0 -0.006(3) 0
C18 0.018(4) 0.016(4) 0.019(3) 0 -0.005(3) 0
N1 0.016(3) 0.021(3) 0.021(3) 0 -0.008(2) 0
N2 0.008(3) 0.017(3) 0.017(3) 0 -0.005(2) 0
P1 0.0161(6) 0.0135(6) 0.0196(6) -0.0029(5) -0.0001(5) -0.0028(5)
P2 0.0106(8) 0.0172(10) 0.0126(8) 0 -0.0010(6) 0
P3 0.0117(9) 0.0204(10) 0.0132(8) 0 0.0002(6) 0
Os2 0.00820(15) 0.0138(7) 0.01254(14) 0.00107(16) -0.00050(10) 0.0009(2)
Cl3 0.0406(16) 0.0188(11) 0.0201(12) 0.0113(11) 0.0007(11) 0.0050(11)
Cl4 0.0082(10) 0.047(2) 0.0236(11) -0.0028(9) -0.0001(8) -0.0013(10)
Cl1 0.0073(8) 0.0232(9) 0.0384(14) 0 0.0016(11) 0
Cl2 0.0511(15) 0.0202(10) 0.0147(8) 0 0.0046(9) 0
Os1 0.00853(17) 0.01010(15) 0.0117(3) 0 0.0021(2) 0
C3 0.033(3) 0.017(3) 0.020(3) 0.000(3) 0.003(2) 0.004(2)
C4 0.048(4) 0.029(4) 0.033(4) -0.017(3) -0.001(3) 0.009(3)
C6 0.034(4) 0.028(3) 0.020(3) 0.006(3) 0.001(3) 0.003(2)
C7 0.045(4) 0.018(3) 0.024(3) 0.002(3) -0.001(3) -0.005(2)
C8 0.074(6) 0.016(3) 0.038(4) -0.005(4) 0.002(4) -0.008(3)
C10 0.063(5) 0.021(4) 0.029(3) -0.010(4) -0.008(3) -0.009(3)
Cl1A 0.0073(8) 0.0232(9) 0.0384(14) 0 0.0016(11) 0
Cl2A 0.0511(15) 0.0202(10) 0.0147(8) 0 0.0046(9) 0
Os1A 0.0127(19) 0.047(3) 0.004(3) 0 -0.002(2) 0
C3A 0.033(3) 0.017(3) 0.020(3) 0.000(3) 0.003(2) 0.004(2)
C4A 0.048(4) 0.029(4) 0.033(4) -0.017(3) -0.001(3) 0.009(3)
C6A 0.034(4) 0.028(3) 0.020(3) 0.006(3) 0.001(3) 0.003(2)
C7A 0.045(4) 0.018(3) 0.024(3) 0.002(3) -0.001(3) -0.005(2)
C8A 0.074(6) 0.016(3) 0.038(4) -0.005(4) 0.002(4) -0.008(3)
C10A 0.063(5) 0.021(4) 0.029(3) -0.010(4) -0.008(3) -0.009(3)

loop_
_atom_type_symbol
_atom_type_description
_atom_type_scat_dispersion_real
_atom_type_scat_dispersion_imag
_atom_type_scat_source
C C 0.0033 0.0016 'International Tables Vol C Tables 4.2.6.8 and 6.1.1.4'
H H 0.0000 0.0000 'International Tables Vol C Tables 4.2.6.8 and 6.1.1.4'
N N 0.0061 0.0033 'International Tables Vol C Tables 4.2.6.8 and 6.1.1.4'
P P 0.1023 0.0942 'International Tables Vol C Tables 4.2.6.8 and 6.1.1.4'
Cl Cl 0.1484 0.1585 'International Tables Vol C Tables 4.2.6.8 and 6.1.1.4'
Os Os -1.2165 7.6030 'International Tables Vol C Tables 4.2.6.8 and 6.1.1.4'

loop_
_geom_angle_atom_site_label_1
_geom_angle_atom_site_label_2
_geom_angle_atom_site_label_3
_geom_angle_site_symmetry_1
_geom_angle_site_symmetry_3
_geom_angle
C2 C1 N1 . . 122.1(5)
C15 C13 C16 . . 109.3(10)
C15 C13 C14 . . 110.4(8)
C16 C13 C14 . . 106.9(9)
C15 C13 P2 . . 115.6(9)
C16 C13 P2 . . 104.9(7)
C14 C13 P2 . . 109.3(6)
C21 C19 C20 . . 107.5(10)
C21 C19 C22 . . 107.9(12)
C20 C19 C22 . . 110.6(12)
C21 C19 P3 . . 114.6(10)
C20 C19 P3 . . 108.5(9)
C22 C19 P3 . . 107.7(9)
C14 C13A C16A . . 113.9(9)
C14 C13A C15A . . 107.6(9)
C16A C13A C15A . . 107.1(10)
C14 C13A P2 . . 108.7(7)
C16A C13A P2 . . 113.6(8)
C15A C13A P2 . . 105.4(7)
C20 C19A C22A . . 112.0(11)
C20 C19A C21A . . 106.9(10)
C22A C19A C21A . . 108.5(12)
C20 C19A P3 . . 111.7(9)
C22A C19A P3 . . 112.9(10)
C21A C19A P3 . . 104.4(9)
C1 C2 P1 . . 115.6(4)
C12 C11 N2 . . 122.5(7)
C11 C12 P2 . . 115.1(6)
C18 C17 N2 . . 121.2(7)
C17 C18 P3 . . 115.7(6)
C1 N1 C1 7_565 . 116.9(6)
C1 N1 Os1A 7_565 . 120.8(3)
C1 N1 Os1A . . 120.8(3)
C1 N1 Os1 7_565 . 121.5(3)
C1 N1 Os1 . . 121.5(3)
C17 N2 C11 . . 116.8(6)
C17 N2 Os2 . . 122.4(5)
C11 N2 Os2 . . 120.5(4)
C2 P1 C7 . . 105.4(3)
C2 P1 C7A . . 105.4(6)
C2 P1 C3 . . 103.9(3)
C7 P1 C3 . . 110.5(3)
C2 P1 C3A . . 104.0(6)
C7A P1 C3A . . 111.0(7)
C2 P1 Os1 . . 98.2(2)
C7 P1 Os1 . . 123.55(19)
C3 P1 Os1 . . 112.31(18)
C2 P1 Os1A . . 97.5(3)
C7A P1 Os1A . . 112.9(9)
C3A P1 Os1A . . 122.9(8)
C12 P2 C13 . 7_565 105.3(4)
C12 P2 C13 . . 105.3(4)
C13 P2 C13 7_565 . 86.7(8)
C12 P2 C13A . . 104.3(4)
C12 P2 C13A . 7_565 104.3(4)
C13A P2 C13A . 7_565 129.9(7)
C12 P2 Os2 . . 98.3(2)
C18 P3 C19A . 7_565 105.0(5)
C18 P3 C19A . . 105.0(5)
C19A P3 C19A 7_565 . 127.4(10)
C18 P3 C19 . . 104.8(5)
C18 P3 C19 . 7_565 104.8(5)
C19 P3 C19 . 7_565 93.5(9)
C18 P3 Os2 . . 98.4(2)
N2 Os2 Cl3 . . 103.66(9)
N2 Os2 Cl4 . . 160.80(9)
Cl3 Os2 Cl4 . . 95.54(10)
N2 Os2 P2 . . 82.94(17)
Cl3 Os2 P2 . . 94.62(7)
Cl4 Os2 P2 . . 95.75(7)
N2 Os2 P3 . . 81.65(18)
Cl3 Os2 P3 . . 96.44(7)
Cl4 Os2 P3 . . 96.27(8)
P2 Os2 P3 . . 162.78(6)
N1 Os1 Cl2 . . 106.82(19)
N1 Os1 Cl1 . . 160.16(19)
Cl2 Os1 Cl1 . . 93.02(10)
N1 Os1 P1 . 7_565 82.22(4)
Cl2 Os1 P1 . 7_565 96.39(4)
Cl1 Os1 P1 . 7_565 95.85(4)
N1 Os1 P1 . . 82.22(4)
Cl2 Os1 P1 . . 96.39(4)
Cl1 Os1 P1 . . 95.84(4)
P1 Os1 P1 7_565 . 162.17(7)
C5 C3 C4 . . 110.4(5)
C5 C3 C6 . . 108.0(5)
C4 C3 C6 . . 108.4(5)
C5 C3 P1 . . 111.4(4)
C4 C3 P1 . . 113.4(4)
C6 C3 P1 . . 105.0(4)
C10 C7 C9 . . 110.1(5)
C10 C7 C8 . . 108.2(5)
C9 C7 C8 . . 109.7(6)
C10 C7 P1 . . 106.4(4)
C9 C7 P1 . . 108.1(4)
C8 C7 P1 . . 114.3(4)
N1 Os1A Cl2A . . 103.7(8)
N1 Os1A P1 . 7_565 82.34(19)
Cl2A Os1A P1 . 7_565 96.9(2)
N1 Os1A P1 . . 82.34(19)
Cl2A Os1A P1 . . 96.9(2)
P1 Os1A P1 7_565 . 161.4(4)
N1 Os1A Cl1A . . 162.5(10)
Cl2A Os1A Cl1A . . 93.8(11)
P1 Os1A Cl1A 7_565 . 95.7(2)
P1 Os1A Cl1A . . 95.7(2)
C4A C3A C6A . . 108.6(14)
C4A C3A C5 . . 109.0(14)
C6A C3A C5 . . 108.8(14)
C4A C3A P1 . . 108.(3)
C6A C3A P1 . . 113.(3)
C5 C3A P1 . . 110.1(11)
C9 C7A C10A . . 107.9(14)
C9 C7A C8A . . 107.1(14)
C10A C7A C8A . . 107.9(14)
C9 C7A P1 . . 107.4(11)
C10A C7A P1 . . 119.(3)
C8A C7A P1 . . 107.(3)

loop_
_geom_bond_atom_site_label_1
_geom_bond_atom_site_label_2
_geom_bond_site_symmetry_2
_geom_bond_distance
C1 C2 . 1.323(9)
C1 N1 . 1.409(6)
C20 C19A . 1.524(16)
C20 C19 . 1.535(17)
C14 C13A . 1.515(12)
C14 C13 . 1.550(12)
C9 C7 . 1.534(8)
C9 C7A . 1.538(16)
C13 C15 . 1.516(15)
C13 C16 . 1.522(17)
C13 P2 . 1.872(10)
C19 C21 . 1.535(16)
C19 C22 . 1.54(2)
C19 P3 . 1.899(16)
C13A C16A . 1.516(15)
C13A C15A . 1.561(15)
C13A P2 . 1.915(11)
C19A C22A . 1.530(16)
C19A C21A . 1.547(19)
C19A P3 . 1.845(15)
C2 P1 . 1.799(6)
C5 C3 . 1.511(8)
C5 C3A . 1.536(15)
C11 C12 . 1.337(10)
C11 N2 . 1.419(9)
C12 P2 . 1.806(8)
C17 C18 . 1.338(10)
C17 N2 . 1.395(9)
C18 P3 . 1.791(8)
N1 C1 7_565 1.409(6)
N1 Os1A . 1.957(10)
N1 Os1 . 1.966(6)
N2 Os2 . 1.970(5)
P1 C7 . 1.875(6)
P1 C7A . 1.885(19)
P1 C3 . 1.885(6)
P1 C3A . 1.888(19)
P1 Os1 . 2.3899(13)
P1 Os1A . 2.3924(18)
P2 C13 7_565 1.872(10)
P2 C13A 7_565 1.915(11)
P2 Os2 . 2.3845(17)
P3 C19A 7_565 1.845(15)
P3 C19 7_565 1.899(16)
P3 Os2 . 2.3904(18)
Os2 Cl3 . 2.304(3)
Os2 Cl4 . 2.382(2)
Cl1 Os1 . 2.380(3)
Cl2 Os1 . 2.319(2)
Os1 P1 7_565 2.3899(13)
C3 C4 . 1.527(7)
C3 C6 . 1.538(7)
C7 C10 . 1.531(8)
C7 C8 . 1.539(8)
Cl1A Os1A . 2.40(3)
Cl2A Os1A . 2.28(2)
Os1A P1 7_565 2.3924(18)
C3A C4A . 1.527(15)
C3A C6A . 1.527(15)
C7A C10A . 1.541(16)
C7A C8A . 1.549(16)

loop_
_geom_torsion_atom_site_label_1
_geom_torsion_atom_site_label_2
_geom_torsion_atom_site_label_3
_geom_torsion_atom_site_label_4
_geom_torsion_site_symmetry_4
_geom_torsion
N1 C1 C2 P1 . -1.0(8)
N2 C11 C12 P2 . 0.000(2)
N2 C17 C18 P3 . 0.000(2)
C2 C1 N1 C1 7_565 177.9(4)
C2 C1 N1 Os1A . 11.8(9)
C2 C1 N1 Os1 . -4.3(9)
C18 C17 N2 C11 . 180.000(2)
C18 C17 N2 Os2 . 6.53(6)
C12 C11 N2 C17 . 180.000(2)
C12 C11 N2 Os2 . -6.39(6)
C1 C2 P1 C7 . 132.5(5)
C1 C2 P1 C7A . 109.2(10)
C1 C2 P1 C3 . -111.2(5)
C1 C2 P1 C3A . -133.8(10)
C1 C2 P1 Os1 . 4.3(5)
C1 C2 P1 Os1A . -7.1(6)
C11 C12 P2 C13 7_565 -134.6(4)
C11 C12 P2 C13 . 134.6(4)
C11 C12 P2 C13A . 110.8(4)
C11 C12 P2 C13A 7_565 -110.8(4)
C11 C12 P2 Os2 . 4.59(3)
C15 C13 P2 C12 . 75.5(9)
C16 C13 P2 C12 . -44.9(9)
C14 C13 P2 C12 . -159.2(6)
C15 C13 P2 C13 7_565 -29.5(11)
C16 C13 P2 C13 7_565 -149.9(6)
C14 C13 P2 C13 7_565 95.8(7)
C17 C18 P3 C19A 7_565 111.9(5)
C17 C18 P3 C19A . -111.9(5)
C17 C18 P3 C19 . -131.1(5)
C17 C18 P3 C19 7_565 131.1(5)
C17 C18 P3 Os2 . -4.58(3)
C20 C19A P3 C18 . -168.9(7)
C22A C19A P3 C18 . -41.6(12)
C21A C19A P3 C18 . 76.0(8)
C20 C19A P3 C19A 7_565 -46.2(15)
C22A C19A P3 C19A 7_565 81.1(14)
C21A C19A P3 C19A 7_565 -161.3(6)
C21 C19 P3 C18 . -75.5(11)
C20 C19 P3 C18 . 164.4(7)
C22 C19 P3 C18 . 44.6(10)
C21 C19 P3 C19 7_565 30.8(15)
C20 C19 P3 C19 7_565 -89.3(9)
C22 C19 P3 C19 7_565 150.9(6)
C2 P1 C3 C5 . -166.0(4)
C7 P1 C3 C5 . -53.4(5)
Os1 P1 C3 C5 . 88.9(4)
C2 P1 C3 C4 . -40.8(5)
C7 P1 C3 C4 . 71.8(5)
Os1 P1 C3 C4 . -145.9(4)
C2 P1 C3 C6 . 77.4(4)
C7 P1 C3 C6 . -170.1(4)
Os1 P1 C3 C6 . -27.7(4)
C2 P1 C7 C10 . -47.0(5)
C3 P1 C7 C10 . -158.7(4)
Os1 P1 C7 C10 . 64.1(5)
C2 P1 C7 C9 . -165.2(4)
C3 P1 C7 C9 . 83.2(5)
Os1 P1 C7 C9 . -54.1(5)
C2 P1 C7 C8 . 72.3(6)
C3 P1 C7 C8 . -39.3(6)
Os1 P1 C7 C8 . -176.6(4)
C2 P1 C3A C4A . 42.3(15)
C7A P1 C3A C4A . 155.3(15)
Os1A P1 C3A C4A . -66.5(17)
C2 P1 C3A C6A . -77.4(16)
C7A P1 C3A C6A . 35.6(18)
Os1A P1 C3A C6A . 173.8(16)
C2 P1 C3A C5 . 161.0(13)
C7A P1 C3A C5 . -86.1(13)
Os1A P1 C3A C5 . 52.2(19)
C2 P1 C7A C9 . 163.9(12)
C3A P1 C7A C9 . 51.8(17)
Os1A P1 C7A C9 . -90.8(14)
C2 P1 C7A C10A . 41.1(18)
C3A P1 C7A C10A . -70.9(19)
Os1A P1 C7A C10A . 146.4(17)
C2 P1 C7A C8A . -81.3(15)
C3A P1 C7A C8A . 166.6(16)
Os1A P1 C7A C8A . 24.0(16)
